data_2017198
loop_
_publ_author_name
'Jebas, Samuel Robinson'
'Sinthiya, A.'
'Ravindran Durai Nayagam, B.'
'Schollmeyer, Dieter'
'Raj, S. Alfred Cecil'

_publ_section_title
;
 4-Aminopyridinium 4-aminobenzoate dihydrate and 4-aminopyridinium
 nicotinate
;
_journal_coeditor_code SK3319
_journal_issue 7
_journal_name_full 'Acta Crystallographica Section C'
_journal_page_first o361
_journal_page_last o364
_journal_paper_doi 10.1107/S0108270109021106
_journal_volume 65
_journal_year 2009
_chemical_formula_moiety 'C5 H7 N2 + , C6 H4 N O2 -'
_chemical_formula_sum 'C11 H11 N3 O2'
_chemical_formula_weight 217.23
_chemical_name_systematic
;
4-aminopyridinium nicotinate
;
_space_group_IT_number 14
_symmetry_cell_setting monoclinic
_symmetry_space_group_name_Hall '-P 2ybc'
_symmetry_space_group_name_H-M 'P 1 21/c 1'
_atom_sites_solution_hydrogens geom
_atom_sites_solution_primary direct
_atom_sites_solution_secondary difmap
_audit_creation_method SHELXL97
_cell_angle_alpha 90.00
_cell_angle_beta 111.854(7)
_cell_angle_gamma 90.00
_cell_formula_units_Z 4
_cell_length_a 11.9645(17)
_cell_length_b 8.2635(5)
_cell_length_c 11.305(3)
_cell_measurement_reflns_used 25
_cell_measurement_temperature 193(2)
_cell_measurement_theta_max 69
_cell_measurement_theta_min 65
_cell_volume 1037.4(3)
_computing_cell_refinement 'CAD-4 EXPRESS (Enraf--Nonius, 1994)'
_computing_data_collection 'CAD-4 EXPRESS (Enraf--Nonius, 1994)'
_computing_data_reduction 'CORINC (Draeger & Gattow, 1971)'
_computing_molecular_graphics 'SHELXTL (Sheldrick, 2008)'
_computing_publication_material
;
SHELXTL (Sheldrick, 2008) and PLATON (Spek, 2009)
;
_computing_structure_refinement 'SHELXL97 (Sheldrick, 2008)'
_computing_structure_solution 'SHELXS97 (Sheldrick, 2008)'
_diffrn_ambient_temperature 193(2)
_diffrn_measured_fraction_theta_full 0.998
_diffrn_measured_fraction_theta_max 0.998
_diffrn_measurement_device '\k-geometry diffractometer'
_diffrn_measurement_device_type 'Enraf--Nonius CAD-4'
_diffrn_measurement_method \w/2\q
_diffrn_radiation_monochromator graphite
_diffrn_radiation_type CuK\a
_diffrn_radiation_wavelength 1.54178
_diffrn_reflns_av_R_equivalents 0.0224
_diffrn_reflns_av_sigmaI/netI 0.0159
_diffrn_reflns_limit_h_max 13
_diffrn_reflns_limit_h_min -14
_diffrn_reflns_limit_k_max 10
_diffrn_reflns_limit_k_min 0
_diffrn_reflns_limit_l_max 13
_diffrn_reflns_limit_l_min 0
_diffrn_reflns_number 2068
_diffrn_reflns_theta_full 70.17
_diffrn_reflns_theta_max 70.17
_diffrn_reflns_theta_min 3.98
_diffrn_standards_decay_% 2
_diffrn_standards_interval_time 60
_diffrn_standards_number 3
_exptl_absorpt_coefficient_mu 0.819
_exptl_absorpt_correction_T_max 0.9010
_exptl_absorpt_correction_T_min 0.8153
_exptl_absorpt_correction_type psi-scan
_exptl_absorpt_process_details '(CORINC; Draeger & Gattow, 1971)'
_exptl_crystal_colour colourless
_exptl_crystal_density_diffrn 1.391
_exptl_crystal_density_method 'not measured'
_exptl_crystal_description block
_exptl_crystal_F_000 456
_exptl_crystal_size_max 0.26
_exptl_crystal_size_mid 0.19
_exptl_crystal_size_min 0.13
_refine_diff_density_max 0.353
_refine_diff_density_min -0.378
_refine_ls_extinction_coef 0.016(3)
_refine_ls_extinction_expression Fc^*^=kFc[1+0.001xFc^2^\l^3^/sin(2\q)]^-1/4^
_refine_ls_extinction_method 'SHELXL97 (Sheldrick, 2008)'
_refine_ls_goodness_of_fit_ref 1.128
_refine_ls_hydrogen_treatment constr
_refine_ls_matrix_type full
_refine_ls_number_parameters 146
_refine_ls_number_reflns 1960
_refine_ls_number_restraints 0
_refine_ls_restrained_S_all 1.128
_refine_ls_R_factor_all 0.0634
_refine_ls_R_factor_gt 0.0617
_refine_ls_shift/su_max 0.000
_refine_ls_shift/su_mean 0.000
_refine_ls_structure_factor_coef Fsqd
_refine_ls_weighting_details 'calc w = 1/[\s^2^(Fo^2^)+(0.1456P)^2^+0.5559P] where P=(Fo^2^+2Fc^2^)/3'
_refine_ls_weighting_scheme calc
_refine_ls_wR_factor_obs 0.2173
_refine_ls_wR_factor_ref 0.2199
_reflns_number_gt 1837
_reflns_number_total 1960
_reflns_threshold_expression I>2\s(I)
_cod_data_source_file sk3319.cif
_cod_data_source_block II
_cod_depositor_comments
;
The following automatic conversions were performed:
'_geom_bond_publ_flag' value 'Y' changed to 'y' according to
'/home/saulius/struct/CIF-dictionaries/cif_core.dic' dictionary named
'cif_core.dic' version 2.4.1 from 2010-06-29 (4
times).

'_geom_angle_publ_flag' value 'Y' changed to 'y' according to
'/home/saulius/struct/CIF-dictionaries/cif_core.dic' dictionary named
'cif_core.dic' version 2.4.1 from 2010-06-29 (3 times).

Automatic conversion script
Id: cif_fix_enum 1527 2010-12-29 10:47:43Z saulius 

The following automatic conversions were performed:

'_geom_bond_publ_flag' value 'Y' changed to 'y' according to
/home/saulius/struct/CIF-dictionaries/cif_core.dic dictionary named
'cif_core.dic' version 2.4.1 from 2010-06-29 (4
times).

'_geom_angle_publ_flag' value 'Y' changed to 'y' according
to /home/saulius/struct/CIF-dictionaries/cif_core.dic dictionary
named 'cif_core.dic' version 2.4.1 from 2010-06-29 (3 times).

Automatic conversion script
Id: cif_fix_values 1715 2011-07-08 13:25:40Z adriana 
;
_cod_original_sg_symbol_H-M 'P 21/c'
_cod_database_code 2017198

loop_
_symmetry_equiv_pos_as_xyz
'x, y, z'
'-x, y+1/2, -z+1/2'
'-x, -y, -z'
'x, -y-1/2, z-1/2'

loop_
_atom_site_type_symbol
_atom_site_label
_atom_site_fract_x
_atom_site_fract_y
_atom_site_fract_z
_atom_site_U_iso_or_equiv
_atom_site_adp_type
_atom_site_calc_flag
_atom_site_refinement_flags
_atom_site_occupancy
_atom_site_disorder_assembly
_atom_site_disorder_group
N N1 0.45422(16) 0.2987(2) 0.44351(18) 0.0329(5) Uani d . 1 . .
H H1 0.5078 0.2289 0.5008 0.039 Uiso d R 1 . .
C C2 0.47405(19) 0.3494(3) 0.3405(2) 0.0331(6) Uani d . 1 . .
H H2 0.5457 0.3168 0.3295 0.040 Uiso calc R 1 . .
C C3 0.39413(18) 0.4466(3) 0.2510(2) 0.0306(5) Uani d . 1 . .
H H3 0.4094 0.4795 0.1779 0.037 Uiso calc R 1 . .
C C4 0.28780(17) 0.4982(2) 0.2681(2) 0.0285(5) Uani d . 1 . .
C C5 0.27057(18) 0.4429(3) 0.3777(2) 0.0327(6) Uani d . 1 . .
H H5 0.2005 0.4739 0.3926 0.039 Uiso calc R 1 . .
C C6 0.3541(2) 0.3449(3) 0.4629(2) 0.0336(6) Uani d . 1 . .
H H6 0.3416 0.3088 0.5368 0.040 Uiso calc R 1 . .
N N7 0.20697(16) 0.5928(2) 0.18238(18) 0.0339(5) Uani d . 1 . .
H H7A 0.1417 0.6262 0.2090 0.051 Uiso d R 1 . .
H H7B 0.2280 0.6310 0.1203 0.051 Uiso d R 1 . .
C C8 0.79754(17) -0.0010(2) 0.6998(2) 0.0279(5) Uani d . 1 . .
C C9 0.89015(19) -0.0577(3) 0.6641(2) 0.0322(5) Uani d . 1 . .
H H9 0.8880 -0.0307 0.5816 0.039 Uiso calc R 1 . .
N N10 0.98191(16) -0.1482(2) 0.7393(2) 0.0382(6) Uani d . 1 . .
C C11 0.9832(2) -0.1853(3) 0.8545(2) 0.0390(6) Uani d . 1 . .
H H11 1.0483 -0.2481 0.9095 0.047 Uiso calc R 1 . .
C C12 0.8944(2) -0.1371(3) 0.8982(2) 0.0408(6) Uani d . 1 . .
H H12 0.8981 -0.1675 0.9806 0.049 Uiso calc R 1 . .
C C13 0.7999(2) -0.0433(3) 0.8188(2) 0.0373(6) Uani d . 1 . .
H H13 0.7376 -0.0087 0.8460 0.045 Uiso calc R 1 . .
C C14 0.69835(18) 0.1037(3) 0.60888(19) 0.0285(5) Uani d . 1 . .
O O15 0.71755(14) 0.1689(2) 0.51889(15) 0.0372(5) Uani d . 1 . .
O O16 0.60445(13) 0.1179(2) 0.63279(16) 0.0386(5) Uani d . 1 . .

loop_
_atom_site_aniso_label
_atom_site_aniso_U_11
_atom_site_aniso_U_22
_atom_site_aniso_U_33
_atom_site_aniso_U_12
_atom_site_aniso_U_13
_atom_site_aniso_U_23
N1 0.0228(9) 0.0315(9) 0.0417(10) 0.0024(7) 0.0090(8) 0.0014(7)
C2 0.0213(10) 0.0336(11) 0.0461(13) 0.0005(8) 0.0143(9) -0.0030(9)
C3 0.0247(10) 0.0336(11) 0.0359(11) -0.0019(8) 0.0143(8) -0.0019(8)
C4 0.0200(10) 0.0271(10) 0.0374(11) -0.0033(7) 0.0093(8) -0.0044(8)
C5 0.0232(10) 0.0344(11) 0.0440(12) 0.0021(8) 0.0166(9) 0.0033(9)
C6 0.0304(11) 0.0354(11) 0.0369(11) 0.0005(9) 0.0148(9) 0.0002(8)
N7 0.0236(9) 0.0384(11) 0.0408(10) 0.0032(7) 0.0132(8) 0.0051(8)
C8 0.0201(10) 0.0259(10) 0.0381(11) -0.0020(8) 0.0115(8) -0.0011(8)
C9 0.0251(10) 0.0312(11) 0.0432(12) 0.0009(8) 0.0161(9) 0.0020(9)
N10 0.0227(10) 0.0340(10) 0.0591(13) 0.0046(7) 0.0167(9) 0.0038(9)
C11 0.0279(11) 0.0346(12) 0.0509(14) 0.0053(9) 0.0105(10) 0.0064(9)
C12 0.0406(13) 0.0444(13) 0.0397(13) 0.0090(10) 0.0174(10) 0.0097(10)
C13 0.0299(11) 0.0399(13) 0.0472(13) 0.0075(9) 0.0202(10) 0.0059(10)
C14 0.0227(10) 0.0291(11) 0.0341(11) -0.0002(8) 0.0110(8) -0.0040(8)
O15 0.0327(9) 0.0447(10) 0.0374(9) 0.0089(7) 0.0165(7) 0.0053(7)
O16 0.0227(8) 0.0474(10) 0.0483(10) 0.0083(6) 0.0163(7) 0.0093(7)

loop_
_atom_type_symbol
_atom_type_description
_atom_type_scat_dispersion_real
_atom_type_scat_dispersion_imag
_atom_type_scat_source
C C 0.0181 0.0091 'International Tables Vol C Tables 4.2.6.8 and 6.1.1.4'
H H 0.0000 0.0000 'International Tables Vol C Tables 4.2.6.8 and 6.1.1.4'
N N 0.0311 0.0180 'International Tables Vol C Tables 4.2.6.8 and 6.1.1.4'
O O 0.0492 0.0322 'International Tables Vol C Tables 4.2.6.8 and 6.1.1.4'

loop_
_geom_angle_atom_site_label_1
_geom_angle_atom_site_label_2
_geom_angle_atom_site_label_3
_geom_angle_site_symmetry_1
_geom_angle_site_symmetry_3
_geom_angle
_geom_angle_publ_flag
C2 N1 C6 . . 120.52(19) y
C2 N1 H1 . . 120.2 ?
C6 N1 H1 . . 119.2 ?
N1 C2 C3 . . 121.79(19) ?
N1 C2 H2 . . 119.1 ?
C3 C2 H2 . . 119.1 ?
C2 C3 C4 . . 119.4(2) ?
C2 C3 H3 . . 120.3 ?
C4 C3 H3 . . 120.3 ?
N7 C4 C5 . . 121.67(18) ?
N7 C4 C3 . . 121.27(19) ?
C5 C4 C3 . . 117.05(19) ?
C6 C5 C4 . . 120.34(19) ?
C6 C5 H5 . . 119.8 ?
C4 C5 H5 . . 119.8 ?
N1 C6 C5 . . 120.9(2) ?
N1 C6 H6 . . 119.5 ?
C5 C6 H6 . . 119.5 ?
C4 N7 H7A . . 112.8 ?
C4 N7 H7B . . 116.1 ?
H7A N7 H7B . . 129.7 ?
C13 C8 C9 . . 117.84(19) ?
C13 C8 C14 . . 122.09(18) ?
C9 C8 C14 . . 120.08(19) ?
N10 C9 C8 . . 123.8(2) ?
N10 C9 H9 . . 118.1 ?
C8 C9 H9 . . 118.1 ?
C11 N10 C9 . . 117.27(19) ?
N10 C11 C12 . . 123.4(2) ?
N10 C11 H11 . . 118.3 ?
C12 C11 H11 . . 118.3 ?
C11 C12 C13 . . 118.5(2) ?
C11 C12 H12 . . 120.8 ?
C13 C12 H12 . . 120.8 ?
C8 C13 C12 . . 119.2(2) ?
C8 C13 H13 . . 120.4 ?
C12 C13 H13 . . 120.4 ?
O15 C14 O16 . . 125.99(19) ?
O15 C14 C8 . . 117.64(17) y
O16 C14 C8 . . 116.37(18) y

loop_
_geom_bond_atom_site_label_1
_geom_bond_atom_site_label_2
_geom_bond_site_symmetry_2
_geom_bond_distance
_geom_bond_publ_flag
N1 C2 . 1.339(3) y
N1 C6 . 1.350(3) y
N1 H1 . 0.9237 ?
C2 C3 . 1.365(3) ?
C2 H2 . 0.9500 ?
C3 C4 . 1.422(3) ?
C3 H3 . 0.9500 ?
C4 N7 . 1.337(3) ?
C4 C5 . 1.406(3) ?
C5 C6 . 1.366(3) ?
C5 H5 . 0.9500 ?
C6 H6 . 0.9500 ?
N7 H7A . 0.9757 ?
N7 H7B . 0.8870 ?
C8 C13 . 1.380(3) ?
C8 C9 . 1.394(3) ?
C8 C14 . 1.518(3) ?
C9 N10 . 1.339(3) ?
C9 H9 . 0.9500 ?
N10 C11 . 1.332(3) ?
C11 C12 . 1.387(3) ?
C11 H11 . 0.9500 ?
C12 C13 . 1.389(3) ?
C12 H12 . 0.9500 ?
C13 H13 . 0.9500 ?
C14 O15 . 1.246(3) y
C14 O16 . 1.255(2) y

loop_
_geom_hbond_atom_site_label_D
_geom_hbond_atom_site_label_H
_geom_hbond_atom_site_label_A
_geom_hbond_site_symmetry_A
_geom_hbond_distance_DH
_geom_hbond_distance_HA
_geom_hbond_distance_DA
_geom_hbond_angle_DHA
N1 H1 O16 . 0.92 1.77 2.680(2) 169
N1 H1 O15 . 0.92 2.49 3.131(2) 127
N7 H7A N10 4_465 0.98 2.07 3.027(3) 166
N7 H7B O15 2_655 0.89 1.94 2.814(2) 168

loop_
_geom_torsion_atom_site_label_1
_geom_torsion_atom_site_label_2
_geom_torsion_atom_site_label_3
_geom_torsion_atom_site_label_4
_geom_torsion_site_symmetry_1
_geom_torsion_site_symmetry_2
_geom_torsion_site_symmetry_3
_geom_torsion_site_symmetry_4
_geom_torsion
_geom_torsion_publ_flag
C6 N1 C2 C3 . . . . -1.0(3) ?
N1 C2 C3 C4 . . . . 1.1(3) ?
C2 C3 C4 N7 . . . . -179.67(19) ?
C2 C3 C4 C5 . . . . -0.8(3) ?
N7 C4 C5 C6 . . . . 179.3(2) ?
C3 C4 C5 C6 . . . . 0.4(3) ?
C2 N1 C6 C5 . . . . 0.6(3) ?
C4 C5 C6 N1 . . . . -0.3(3) ?
C13 C8 C9 N10 . . . . -1.2(3) ?
C14 C8 C9 N10 . . . . 178.81(19) ?
C8 C9 N10 C11 . . . . 0.2(3) ?
C9 N10 C11 C12 . . . . 0.9(4) ?
N10 C11 C12 C13 . . . . -0.9(4) ?
C9 C8 C13 C12 . . . . 1.2(3) ?
C14 C8 C13 C12 . . . . -178.9(2) ?
C11 C12 C13 C8 . . . . -0.2(4) ?
C13 C8 C14 O15 . . . . 162.6(2) ?
C9 C8 C14 O15 . . . . -17.5(3) ?
C13 C8 C14 O16 . . . . -16.6(3) ?
C9 C8 C14 O16 . . . . 163.32(19) ?

loop_
_cod_related_entry_id
_cod_related_entry_database
_cod_related_entry_code
1 ChemSpider 30654173
